data_1517366
loop_
_publ_author_name
'Hulley, Elliott B.'
'Helm, Monte L.'
'Bullock, R. Morris'

_publ_section_title
;
 Heterolytic cleavage of H2by bifunctional manganese(i) complexes: impact
 of ligand dynamics, electrophilicity, and base positioning
;
_journal_issue 12
_journal_name_full 'Chem. Sci.'
_journal_page_first 4729
_journal_paper_doi 10.1039/C4SC01801J
_journal_volume 5
_journal_year 2014
_chemical_formula_moiety 'C61 H43 F24 Mn N O P4, C24 B F20, 2.5(C6 H5 Br)'
_chemical_formula_sum 'C100 H55.5 B Br2.5 F44 Mn N O P4'
_chemical_formula_weight 2512.36
_chemical_name_systematic
;
 ?
;
_space_group_crystal_system triclinic
_space_group_IT_number 2
_space_group_name_Hall '-P 1'
_space_group_name_H-M_alt 'P -1'
_symmetry_space_group_name_Hall '-P 1'
_symmetry_space_group_name_H-M 'P -1'
_atom_sites_solution_hydrogens mixed
_atom_sites_solution_primary direct
_audit_creation_date 2013-12-12
_audit_creation_method
;
Olex2 1.2
(compiled 2013.12.10 svn.r2850 for OlexSys, GUI svn.r4736)
;
_cell_angle_alpha 73.676(3)
_cell_angle_beta 72.993(3)
_cell_angle_gamma 82.991(4)
_cell_formula_units_Z 2
_cell_length_a 14.3935(9)
_cell_length_b 15.8738(14)
_cell_length_c 23.3799(17)
_cell_measurement_reflns_used 9984
_cell_measurement_temperature 140
_cell_measurement_theta_max 27.773
_cell_measurement_theta_min 2.598
_cell_volume 4897.7(6)
_computing_data_reduction 'SAINT v7.68A (Bruker, 2009)'
_computing_molecular_graphics 'Olex2 (Dolomanov et al., 2009)'
_computing_publication_material 'Olex2 (Dolomanov et al., 2009)'
_computing_structure_refinement 'ShelXL (Sheldrick, 2008)'
_computing_structure_solution 'ShelXS (Sheldrick, 2008)'
_diffrn_ambient_temperature 140
_diffrn_measured_fraction_theta_full 0.997
_diffrn_measured_fraction_theta_max 0.991
_diffrn_measurement_device_type 'Bruker APEX-II CCD'
_diffrn_measurement_method '\f and \w scans'
_diffrn_radiation_monochromator graphite
_diffrn_radiation_type MoK\a
_diffrn_radiation_wavelength 0.71073
_diffrn_reflns_av_R_equivalents 0.0326
_diffrn_reflns_av_unetI/netI 0.0386
_diffrn_reflns_Laue_measured_fraction_full 0.997
_diffrn_reflns_Laue_measured_fraction_max 0.991
_diffrn_reflns_limit_h_max 17
_diffrn_reflns_limit_h_min -18
_diffrn_reflns_limit_k_max 20
_diffrn_reflns_limit_k_min -20
_diffrn_reflns_limit_l_max 30
_diffrn_reflns_limit_l_min -30
_diffrn_reflns_number 83544
_diffrn_reflns_point_group_measured_fraction_full 0.997
_diffrn_reflns_point_group_measured_fraction_max 0.991
_diffrn_reflns_theta_full 25.242
_diffrn_reflns_theta_max 27.888
_diffrn_reflns_theta_min 2.011
_diffrn_standards_number 0
_exptl_absorpt_coefficient_mu 1.354
_exptl_absorpt_correction_T_max 1.0000
_exptl_absorpt_correction_T_min 0.9401
_exptl_absorpt_correction_type multi-scan
_exptl_absorpt_process_details
;
SADABS-2008/1 (Bruker,2008) was used for absorption correction.
wR2(int) was 0.0461 before and 0.0325 after correction.
The Ratio of minimum to maximum transmission is 0.9401.
The \l/2 correction factor is 0.0015.
;
_exptl_crystal_colour orange
_exptl_crystal_colour_primary orange
_exptl_crystal_density_diffrn 1.704
_exptl_crystal_description block
_exptl_crystal_F_000 2488
_exptl_crystal_size_max 0.2
_exptl_crystal_size_mid 0.2
_exptl_crystal_size_min 0.15
_refine_diff_density_max 1.660
_refine_diff_density_min -1.779
_refine_diff_density_rms 0.093
_refine_ls_extinction_method none
_refine_ls_goodness_of_fit_ref 1.050
_refine_ls_hydrogen_treatment mixed
_refine_ls_matrix_type full
_refine_ls_number_parameters 1530
_refine_ls_number_reflns 23173
_refine_ls_number_restraints 271
_refine_ls_restrained_S_all 1.072
_refine_ls_R_factor_all 0.0917
_refine_ls_R_factor_gt 0.0641
_refine_ls_shift/su_max 0.001
_refine_ls_shift/su_mean 0.000
_refine_ls_structure_factor_coef Fsqd
_refine_ls_weighting_details
;
 w=1/[\s^2^(Fo^2^)+(0.0984P)^2^+8.0002P]
 where P=(Fo^2^+2Fc^2^)/3
;
_refine_ls_weighting_scheme calc
_refine_ls_wR_factor_gt 0.1754
_refine_ls_wR_factor_ref 0.1934
_reflns_Friedel_coverage 0.000
_reflns_number_gt 16619
_reflns_number_total 23173
_reflns_threshold_expression 'I > 2\s(I)'
_cod_data_source_file c4sc01801j2.cif
_cod_data_source_block eh051_0m
_cod_depositor_comments 'Adding full bibliography for 1517360--1517366.cif.'
_cod_original_formula_sum 'C100 H55.50 B Br2.50 F44 Mn N O P4'
_cod_database_code 1517366
_shelxl_version_number 2013-2
_shelx_space_group_comment
;
The symmetry employed for this shelxl refinement is uniquely defined
by the following loop, which should always be used as a source of
symmetry information in preference to the above space-group names.
They are only intended as comments.
;
_olex2_refinement_description
;
1. Fixed Uiso
 At 1.2 times of:
  All C(H) groups, All C(H,H) groups, All N(H) groups
 At 1.5 times of:
  All C(H,H,H) groups
2. Restrained distances
 C86-Br1
 1.9 with sigma of 0.02
 Br3-C98
 1.9 with sigma of 0.02
 Br3A-C104
 1.9 with sigma of 0.02
 C1D-Br1B
 1.9 with sigma of 0.02
 Br7-C1F
 1.9 with sigma of 0.02
 C90G-Br4
 1.9 with sigma of 0.01
 C92-Br2
 1.9 with sigma of 0.02
 F10-F11 \\sim F11-F12 \\sim F12-F10
 with sigma of 0.02
 F10A-F11A \\sim F11A-F12A \\sim F12A-F10A
 with sigma of 0.02
 F16-F17 \\sim F17-F18 \\sim F18-F16
 with sigma of 0.02
 F16A-F17A \\sim F17A-F18A \\sim F18A-F16A
 with sigma of 0.02
 F19-F20 \\sim F20-F21 \\sim F21-F19
 with sigma of 0.02
 F19A-F20A \\sim F20A-F21A \\sim F21A-F19A
 with sigma of 0.02
 F1-C35 \\sim F3-C35 \\sim F2-C35
 with sigma of 0.02
 F13A-C52 \\sim F14-C52 \\sim F14A-C52 \\sim F15-C52 \\sim F15A-C52 \\sim
F13-C52
 with sigma of 0.02
 F10-C43 \\sim F12A-C43 \\sim F12-C43 \\sim F11A-C43 \\sim F11-C43 \\sim
F10A-C43
 with sigma of 0.02
 F18-C51 \\sim F17A-C51 \\sim F17-C51 \\sim F16A-C51 \\sim F16-C51 \\sim
F18A-C51
 with sigma of 0.02
 F19-C59 \\sim F19A-C59 \\sim F20-C59 \\sim F20A-C59 \\sim F21-C59 \\sim
F21A-C59
 with sigma of 0.001
 C1G-Br7 \\sim C1K-Br7
 with sigma of 0.02
 C95G-Br4 \\sim C91G-Br4
 with sigma of 0.02
3. Restrained planarity
 Br7, C1J, H1J, C1K, H1K, C1F, C1G, H1G, C1H, H1H, C1I, H1I
 with sigma of 0.1
 Br4, C91G, C92G, C93G, C94G, C95G, C90G
 with sigma of 0.1
4. Uiso/Uaniso restraints and constraints
F2 \\sim F1A \\sim F1 \\sim F3A \\sim F3: within 1.7A with sigma of 0.04 and
sigma for terminal atoms of 0.08
Br2 \\sim Br4: within 1.7A with sigma of 0.04 and sigma for terminal atoms of
0.08
C88 \\sim C87 \\sim C89 \\sim C86 \\sim C90 \\sim C91: within 1.7A with sigma
of 0.04 and sigma for terminal atoms of 0.08
Uanis(Br1B) = Uanis(Br3A)
Uanis(Br7) = Uanis(Br3)
Uanis(C104) = Uanis(C105) = Uanis(C106) = Uanis(C107) = Uanis(C108) =
Uanis(C109) = Uanis(C101) = Uanis(C102) = Uanis(C103) = Uanis(C98) = Uanis(C99)
= Uanis(C100)
Uiso(C1R) = Uiso(C11) = Uiso(C1A) = Uiso(C1B) = Uiso(C1C) = Uiso(C1D)
Uiso(C1F) = Uiso(C1K) = Uiso(C1J) = Uiso(C1I) = Uiso(C1H) = Uiso(C1G)
Uanis(C92) = Uanis(C93) = Uanis(C94) = Uanis(C95) = Uanis(C96) = Uanis(C97) =
Uanis(C91G) = Uanis(C92G) = Uanis(C93G) = Uanis(C94G) = Uanis(C95G) =
Uanis(C90G)
5. Rigid body (RIGU) restrains
 C43, F10, F11, F12, F10A, F11A, F12A
 with sigma for 1-2 distances of 0.004 and sigma for 1-3 distances of 0.004
 F18, C51, F16, F16A, F17, F17A, F18A
 with sigma for 1-2 distances of 0.004 and sigma for 1-3 distances of 0.004
 F21, F19, F20, C59, F21A, F19A, F20A
 with sigma for 1-2 distances of 0.004 and sigma for 1-3 distances of 0.004
6. Others
 Sof(F11A)=Sof(F12A)=Sof(F10A)=1-FVAR(1)
 Sof(F11)=Sof(F10)=Sof(F12)=FVAR(1)
 Fixed Sof: F21(0.36226) F19(0.36226) F20(0.36226) F18(0.70258) F16(0.70258)
 Br2(0.403) F15(0.54081) C92(0.403) C93(0.403) H93(0.403) C94(0.403) H94(0.403)
 C95(0.403) H95(0.403) C96(0.403) H96(0.403) C97(0.403) H97(0.403) F14(0.54081)
 F17(0.70258) F13(0.54081) F2(0.50957) F1(0.50957) F3(0.50957) F1A(0.49043)
 F3A(0.49043) F2A(0.49043) F15A(0.45919) F14A(0.45919) F13A(0.45919)
 F18A(0.29742) F16A(0.29742) F17A(0.29742) F21A(0.63774) F19A(0.63774)
 F20A(0.63774) Br3(0.397) C101(0.397) H101(0.397) C102(0.397) H102(0.397)
 C103(0.397) H103(0.397) C98(0.397) C99(0.397) H99(0.397) C100(0.397)
 H100(0.397) Br3A(0.375) C104(0.375) C105(0.375) H105(0.375) C106(0.375)
 H106(0.375) C107(0.375) H107(0.375) C108(0.375) H108(0.375) C109(0.375)
 H109(0.375) Br1B(0.126) C1R(0.126) H1R(0.126) C11(0.126) H11(0.126) C1A(0.126)
 H1A(0.126) C1B(0.126) H1B(0.126) C1C(0.126) H1C(0.126) C1D(0.126) Br4(0.097)
 C91G(0.097) H91G(0.097) C92G(0.097) H92G(0.097) C93G(0.097) H93G(0.097)
 C94G(0.097) H94G(0.097) C95G(0.097) H95G(0.097) C90G(0.097) Br7(0.102)
 C1J(0.102) H1J(0.102) C1K(0.102) H1K(0.102) C1F(0.102) C1G(0.102) H1G(0.102)
 C1H(0.102) H1H(0.102) C1I(0.102) H1I(0.102)
7.a Ternary CH refined with riding coordinates:
 N1(H1)
7.b Secondary CH2 refined with riding coordinates:
 C2(H2A,H2B), C3(H3A,H3B), C61(H61A,H61B)
7.c Aromatic/amide H refined with riding coordinates:
 C58(H58), C56(H56), C54(H54), C10(H10), C9(H9), C8(H8), C7(H7), C6(H6),
 C34(H34), C30(H30), C32(H32), C14(H14), C28(H28), C24(H24), C25(H25), C26(H26),
  C27(H27), C38(H38), C42(H42), C22(H22), C21(H21), C20(H20), C19(H19),
 C18(H18), C48(H48), C40(H40), C50(H50), C46(H46), C91(H91), C87(H87), C88(H88),
  C89(H89), C90(H90), C93(H93), C94(H94), C95(H95), C96(H96), C97(H97),
 C12(H12), C15(H15), C16(H16), C13(H13), C101(H101), C102(H102), C103(H103),
 C99(H99), C100(H100), C105(H105), C106(H106), C107(H107), C108(H108),
 C109(H109), C1R(H1R), C11(H11), C1A(H1A), C1B(H1B), C1C(H1C), C91G(H91G),
 C92G(H92G), C93G(H93G), C94G(H94G), C95G(H95G), C1J(H1J), C1K(H1K), C1G(H1G),
 C1H(H1H), C1I(H1I)
7.d Fitted hexagon refined as free rotating group:
 C92(C93,C94,C95,C96,C97), C101(C102,C103,C98,C99,C100), C104(C105,C106,C107,
 C108,C109), C1R(C11,C1A,C1B,C1C,C1D), C91G(C92G,C93G,C94G,C95G,C90G), C1J(C1K,
 C1F,C1G,C1H,C1I)
7.e Idealised Me refined as rotating group:
 C4(H4A,H4B,H4C)
;

loop_
_space_group_symop_operation_xyz
'x, y, z'
'-x, -y, -z'

loop_
_atom_site_label
_atom_site_type_symbol
_atom_site_fract_x
_atom_site_fract_y
_atom_site_fract_z
_atom_site_U_iso_or_equiv
_atom_site_adp_type
_atom_site_occupancy
_atom_site_site_symmetry_order
_atom_site_calc_flag
_atom_site_refinement_flags_posn
_atom_site_refinement_flags_occupancy
_atom_site_disorder_assembly
_atom_site_disorder_group
Mn1 Mn 0.80095(3) 0.57834(3) 0.19766(2) 0.02062(11) Uani 1 1 d . . . .
P3 P 0.65659(6) 0.57736(5) 0.17917(4) 0.02127(16) Uani 1 1 d . . . .
P4 P 0.75473(6) 0.71678(5) 0.15431(4) 0.02157(16) Uani 1 1 d . . . .
P2 P 0.80858(6) 0.44207(5) 0.25650(4) 0.02443(17) Uani 1 1 d . . . .
P1 P 0.92818(6) 0.61536(5) 0.21933(4) 0.02593(18) Uani 1 1 d . . . .
O16 O 0.93023(19) 0.51423(17) 0.09388(12) 0.0359(6) Uani 1 1 d . . . .
C58 C 0.7160(2) 0.8284(2) 0.23370(16) 0.0266(7) Uani 1 1 d . . . .
H58 H 0.6715 0.7860 0.2615 0.032 Uiso 1 1 calc R . . .
C45 C 0.7728(2) 0.7624(2) 0.07030(15) 0.0255(6) Uani 1 1 d . . . .
C37 C 0.6526(2) 0.5708(2) 0.10277(15) 0.0257(6) Uani 1 1 d . . . .
C1 C 0.8778(2) 0.5418(2) 0.13425(16) 0.0259(7) Uani 1 1 d . . . .
N1 N 1.0008(2) 0.44276(19) 0.26242(16) 0.0349(7) Uani 1 1 d . . . .
H1 H 0.9653 0.4538 0.3035 0.042 Uiso 1 1 calc R . . .
C56 C 0.7918(3) 0.9664(2) 0.21034(18) 0.0332(8) Uani 1 1 d . . . .
H56 H 0.7997 1.0172 0.2220 0.040 Uiso 1 1 calc R . . .
C54 C 0.8336(3) 0.8796(2) 0.13582(17) 0.0308(7) Uani 1 1 d . . . .
H54 H 0.8713 0.8712 0.0969 0.037 Uiso 1 1 calc R . . .
C5 C 0.9184(3) 0.6382(2) 0.29358(16) 0.0315(7) Uani 1 1 d . . . .
C10 C 0.8273(3) 0.6621(3) 0.32888(19) 0.0393(9) Uani 1 1 d . . . .
H10 H 0.7717 0.6658 0.3141 0.047 Uiso 1 1 calc R . . .
C9 C 0.8174(4) 0.6805(3) 0.3851(2) 0.0482(10) Uani 1 1 d . . . .
H9 H 0.7550 0.6955 0.4089 0.058 Uiso 1 1 calc R . . .
C8 C 0.8969(4) 0.6770(3) 0.4063(2) 0.0520(11) Uani 1 1 d . . . .
H8 H 0.8896 0.6892 0.4450 0.062 Uiso 1 1 calc R . . .
C7 C 0.9854(4) 0.6564(3) 0.3728(2) 0.0522(12) Uani 1 1 d . . . .
H7 H 1.0406 0.6551 0.3875 0.063 Uiso 1 1 calc R . . .
C6 C 0.9970(3) 0.6366(3) 0.3163(2) 0.0458(10) Uani 1 1 d . . . .
H6 H 1.0602 0.6220 0.2933 0.055 Uiso 1 1 calc R . . .
C55 C 0.8431(3) 0.9546(2) 0.15280(17) 0.0322(7) Uani 1 1 d . . . .
C34 C 0.5058(2) 0.4614(2) 0.20779(16) 0.0281(7) Uani 1 1 d . . . .
H34 H 0.5246 0.4632 0.1650 0.034 Uiso 1 1 calc R . . .
C29 C 0.5530(2) 0.5123(2) 0.22985(15) 0.0244(6) Uani 1 1 d . . . .
C30 C 0.5241(2) 0.5087(2) 0.29275(15) 0.0244(6) Uani 1 1 d . . . .
H30 H 0.5558 0.5427 0.3085 0.029 Uiso 1 1 calc R . . .
C31 C 0.4493(2) 0.4558(2) 0.33259(15) 0.0269(7) Uani 1 1 d . . . .
C32 C 0.4030(3) 0.4046(2) 0.31056(17) 0.0308(7) Uani 1 1 d . . . .
H32 H 0.3525 0.3676 0.3379 0.037 Uiso 1 1 calc R . . .
C33 C 0.4319(2) 0.4084(2) 0.24807(17) 0.0297(7) Uani 1 1 d . . . .
C53 C 0.7681(2) 0.8163(2) 0.17636(15) 0.0245(6) Uani 1 1 d . . . .
C14 C 1.1175(3) 0.8344(3) 0.0728(2) 0.0463(10) Uani 1 1 d . . . .
H14 H 1.1577 0.8781 0.0423 0.056 Uiso 1 1 calc R . . .
C28 C 0.6729(3) 0.3128(2) 0.2827(2) 0.0418(9) Uani 1 1 d . . . .
H28 H 0.6437 0.3289 0.3204 0.050 Uiso 1 1 calc R . . .
C23 C 0.7561(3) 0.3534(2) 0.24153(18) 0.0304(7) Uani 1 1 d . . . .
C24 C 0.7967(3) 0.3281(2) 0.1866(2) 0.0383(9) Uani 1 1 d . . . .
H24 H 0.8532 0.3553 0.1578 0.046 Uiso 1 1 calc R . . .
C25 C 0.7555(4) 0.2637(3) 0.1736(3) 0.0569(13) Uani 1 1 d . . . .
H25 H 0.7838 0.2469 0.1361 0.068 Uiso 1 1 calc R . . .
C26 C 0.6742(4) 0.2241(3) 0.2146(3) 0.0623(15) Uani 1 1 d . . . .
H26 H 0.6464 0.1796 0.2057 0.075 Uiso 1 1 calc R . . .
C27 C 0.6329(4) 0.2484(3) 0.2684(3) 0.0571(13) Uani 1 1 d . . . .
H27 H 0.5760 0.2210 0.2965 0.069 Uiso 1 1 calc R . . .
C38 C 0.7113(3) 0.5067(2) 0.07726(16) 0.0301(7) Uani 1 1 d . . . .
H38 H 0.7503 0.4667 0.1001 0.036 Uiso 1 1 calc R . . .
C42 C 0.5962(3) 0.6290(3) 0.06825(16) 0.0342(8) Uani 1 1 d . . . .
H42 H 0.5542 0.6721 0.0852 0.041 Uiso 1 1 calc R . . .
C49 C 0.7293(3) 0.8701(3) -0.01484(18) 0.0363(8) Uani 1 1 d . . . .
C17 C 0.7724(3) 0.4133(2) 0.34157(17) 0.0336(8) Uani 1 1 d . . . .
C22 C 0.7199(3) 0.4733(3) 0.37291(18) 0.0406(9) Uani 1 1 d . . . .
H22 H 0.7034 0.5301 0.3503 0.049 Uiso 1 1 calc R . . .
C21 C 0.6909(4) 0.4513(3) 0.4373(2) 0.0533(11) Uani 1 1 d . . . .
H21 H 0.6546 0.4930 0.4584 0.064 Uiso 1 1 calc R . . .
C20 C 0.7146(4) 0.3699(3) 0.4703(2) 0.0584(13) Uani 1 1 d . . . .
H20 H 0.6968 0.3558 0.5143 0.070 Uiso 1 1 calc R . . .
C19 C 0.7642(5) 0.3089(3) 0.4400(2) 0.0665(15) Uani 1 1 d . . . .
H19 H 0.7792 0.2519 0.4630 0.080 Uiso 1 1 calc R . . .
C18 C 0.7926(4) 0.3297(3) 0.3760(2) 0.0530(11) Uani 1 1 d . . . .
H18 H 0.8261 0.2865 0.3554 0.064 Uiso 1 1 calc R . . .
C57 C 0.7290(2) 0.9029(2) 0.25060(17) 0.0299(7) Uani 1 1 d . . . .
C48 C 0.7906(3) 0.8271(3) -0.05645(18) 0.0443(10) Uani 1 1 d . . . .
H48 H 0.7965 0.8486 -0.0995 0.053 Uiso 1 1 calc R . . .
C52 C 0.6736(3) 0.9522(3) -0.0384(2) 0.0507(11) Uani 1 1 d . . . .
C39 C 0.7132(3) 0.5010(3) 0.01887(18) 0.0376(8) Uani 1 1 d . . . .
C2 C 0.9355(3) 0.3940(2) 0.24405(19) 0.0321(8) Uani 1 1 d . . . .
H2A H 0.9344 0.3319 0.2685 0.038 Uiso 1 1 calc R . . .
H2B H 0.9626 0.3949 0.1998 0.038 Uiso 1 1 calc R . . .
C47 C 0.8428(3) 0.7526(3) -0.03444(18) 0.0432(9) Uani 1 1 d . . . .
C60 C 0.6688(3) 0.9158(3) 0.3117(2) 0.0423(9) Uani 1 1 d . . . .
C3 C 1.0284(3) 0.5297(2) 0.21702(18) 0.0334(8) Uani 1 1 d . . . .
H3A H 1.0510 0.5209 0.1747 0.040 Uiso 1 1 calc R . . .
H3B H 1.0836 0.5511 0.2255 0.040 Uiso 1 1 calc R . . .
C40 C 0.6586(3) 0.5590(3) -0.01533(18) 0.0459(10) Uani 1 1 d . . . .
H40 H 0.6601 0.5547 -0.0553 0.055 Uiso 1 1 calc R . . .
C50 C 0.7196(3) 0.8383(2) 0.04805(16) 0.0295(7) Uani 1 1 d . . . .
H50 H 0.6768 0.8680 0.0762 0.035 Uiso 1 1 calc R . . .
C43 C 0.7755(3) 0.4304(3) -0.0072(2) 0.0538(11) Uani 1 1 d . . . .
C46 C 0.8340(3) 0.7200(2) 0.02848(17) 0.0333(8) Uani 1 1 d . . . .
H46 H 0.8703 0.6682 0.0428 0.040 Uiso 1 1 calc R . . .
C41 C 0.6013(3) 0.6240(3) 0.00915(19) 0.0440(10) Uani 1 1 d . . . .
F40 F 0.45482(15) 0.68703(14) 0.31121(10) 0.0376(5) Uani 1 1 d . . . .
F39 F 0.22541(15) 1.03048(13) 0.27909(10) 0.0344(5) Uani 1 1 d . . . .
F34 F 0.35948(19) 0.84796(16) 0.15597(10) 0.0459(6) Uani 1 1 d . . . .
F30 F 0.24317(16) 0.66008(14) 0.35653(10) 0.0383(5) Uani 1 1 d . . . .
F25 F 0.17182(18) 0.78542(16) 0.43163(10) 0.0444(5) Uani 1 1 d . . . .
F37 F 0.51412(17) 1.14854(14) 0.14221(11) 0.0437(5) Uani 1 1 d . . . .
F29 F 0.17025(17) 0.91694(15) 0.22329(10) 0.0415(5) Uani 1 1 d . . . .
F43 F 0.3926(3) 0.8825(2) 0.47554(14) 0.0660(8) Uani 1 1 d . . . .
F36 F 0.59757(16) 0.98483(15) 0.14839(11) 0.0432(5) Uani 1 1 d . . . .
F35 F 0.49838(15) 0.84448(13) 0.21859(10) 0.0376(5) Uani 1 1 d . . . .
F38 F 0.32207(17) 1.16677(13) 0.20687(12) 0.0412(5) Uani 1 1 d . . . .
C76 C 0.5047(3) 0.9956(2) 0.18048(16) 0.0300(7) Uani 1 1 d . . . .
C77 C 0.4626(3) 1.0784(2) 0.17675(16) 0.0316(7) Uani 1 1 d . . . .
C78 C 0.3670(3) 1.0869(2) 0.20990(16) 0.0297(7) Uani 1 1 d . . . .
C79 C 0.3170(2) 1.0132(2) 0.24665(15) 0.0262(7) Uani 1 1 d . . . .
C74 C 0.3550(2) 0.9281(2) 0.25150(15) 0.0249(6) Uani 1 1 d . . . .
C75 C 0.4509(2) 0.9241(2) 0.21696(16) 0.0281(7) Uani 1 1 d . . . .
F33 F 0.3446(2) 0.7207(2) 0.10747(13) 0.0689(9) Uani 1 1 d . . . .
F41 F 0.5614(2) 0.65525(17) 0.38989(15) 0.0600(7) Uani 1 1 d . . . .
F42 F 0.5312(3) 0.7494(2) 0.47435(15) 0.0735(9) Uani 1 1 d . . . .
F31 F 0.22609(18) 0.53414(15) 0.30561(14) 0.0517(6) Uani 1 1 d . . . .
F27 F -0.11947(18) 0.88986(19) 0.38249(19) 0.0756(10) Uani 1 1 d . . . .
F28 F -0.0225(2) 0.93804(19) 0.25964(16) 0.0637(8) Uani 1 1 d . . . .
B1 B 0.3008(3) 0.8373(2) 0.29655(17) 0.0236(7) Uani 1 1 d . . . .
F26 F -0.0169(2) 0.8151(2) 0.46651(14) 0.0686(9) Uani 1 1 d . . . .
F32 F 0.2761(2) 0.5622(2) 0.18088(16) 0.0675(8) Uani 1 1 d . . . .
C68 C 0.3040(2) 0.7611(2) 0.25937(16) 0.0276(7) Uani 1 1 d . . . .
C69 C 0.2701(3) 0.6787(2) 0.29377(18) 0.0319(7) Uani 1 1 d . . . .
C70 C 0.2609(3) 0.6125(2) 0.2688(2) 0.0389(9) Uani 1 1 d . . . .
C71 C 0.2860(3) 0.6261(3) 0.2057(2) 0.0457(10) Uani 1 1 d . . . .
C72 C 0.3195(3) 0.7063(3) 0.1691(2) 0.0449(10) Uani 1 1 d . . . .
C73 C 0.3273(3) 0.7713(2) 0.19610(17) 0.0353(8) Uani 1 1 d . . . .
C67 C 0.1267(3) 0.8904(2) 0.28447(18) 0.0326(8) Uani 1 1 d . . . .
C62 C 0.1833(2) 0.8531(2) 0.32501(16) 0.0275(7) Uani 1 1 d . . . .
C63 C 0.1292(3) 0.8280(2) 0.38619(18) 0.0330(8) Uani 1 1 d . . . .
C64 C 0.0295(3) 0.8418(3) 0.4058(2) 0.0454(10) Uani 1 1 d . . . .
C65 C -0.0220(3) 0.8788(3) 0.3642(3) 0.0488(11) Uani 1 1 d . . . .
C66 C 0.0266(3) 0.9030(3) 0.3025(2) 0.0429(10) Uani 1 1 d . . . .
F44 F 0.28968(17) 0.92250(15) 0.39232(10) 0.0402(5) Uani 1 1 d . . . .
F21 F 0.9722(8) 1.0089(13) 0.0598(5) 0.071(4) Uani 0.3623 1 d . P A 1
F19 F 0.9528(9) 1.0652(8) 0.1351(6) 0.077(4) Uani 0.3623 1 d . P A 1
C51 C 0.9094(4) 0.7063(4) -0.0791(2) 0.0692(14) Uani 1 1 d . . . .
F20 F 0.8482(13) 1.0901(7) 0.0866(8) 0.073(4) Uani 0.3623 1 d . P A 1
F18 F 0.8687(5) 0.6978(6) -0.1221(3) 0.105(2) Uani 0.7026 1 d . P B 1
F16 F 0.9924(5) 0.7366(6) -0.1036(4) 0.122(3) Uani 0.7026 1 d . P B 1
Br1 Br 0.18799(4) 0.24843(4) 0.41508(3) 0.06510(16) Uani 1 1 d D . . .
C81 C 0.3533(3) 0.8529(2) 0.39189(17) 0.0330(8) Uani 1 1 d . . . .
C82 C 0.4072(3) 0.8342(3) 0.4346(2) 0.0455(10) Uani 1 1 d . . . .
C83 C 0.4767(3) 0.7672(3) 0.4340(2) 0.0488(11) Uani 1 1 d . . . .
C84 C 0.4910(3) 0.7193(3) 0.3922(2) 0.0424(9) Uani 1 1 d . . . .
C85 C 0.4342(3) 0.7379(2) 0.35103(17) 0.0323(8) Uani 1 1 d . . . .
C80 C 0.3627(2) 0.8050(2) 0.34893(15) 0.0265(7) Uani 1 1 d . . . .
C91 C 0.3369(4) 0.1357(3) 0.3634(2) 0.0546(11) Uani 1 1 d . . . .
H91 H 0.3015 0.1421 0.3338 0.065 Uiso 1 1 calc R . . .
C86 C 0.3042(3) 0.1768(3) 0.4099(2) 0.0504(11) Uani 1 1 d D . . .
C87 C 0.3513(5) 0.1664(5) 0.4547(4) 0.088(2) Uani 1 1 d . . . .
H87 H 0.3262 0.1931 0.4881 0.106 Uiso 1 1 calc R . . .
C88 C 0.4370(7) 0.1153(6) 0.4493(4) 0.112(3) Uani 1 1 d . . . .
H88 H 0.4722 0.1077 0.4792 0.134 Uiso 1 1 calc R . . .
C89 C 0.4722(5) 0.0755(4) 0.4019(3) 0.0796(18) Uani 1 1 d . . . .
H89 H 0.5317 0.0416 0.3986 0.096 Uiso 1 1 calc R . . .
C90 C 0.4223(4) 0.0845(3) 0.3597(3) 0.0585(12) Uani 1 1 d . . . .
H90 H 0.4459 0.0557 0.3274 0.070 Uiso 1 1 calc R . . .
C61 C 0.6239(2) 0.6940(2) 0.17802(15) 0.0233(6) Uani 1 1 d . . . .
H61A H 0.5887 0.7034 0.2191 0.028 Uiso 1 1 calc R . . .
H61B H 0.5894 0.7247 0.1466 0.028 Uiso 1 1 calc R . . .
C4 C 1.0907(3) 0.3874(3) 0.2694(3) 0.0548(13) Uani 1 1 d . . . .
H4A H 1.0728 0.3332 0.3021 0.082 Uiso 1 1 calc GR . . .
H4B H 1.1335 0.4199 0.2804 0.082 Uiso 1 1 calc GR . . .
H4C H 1.1245 0.3728 0.2302 0.082 Uiso 1 1 calc GR . . .
F9 F 0.4907(3) 0.6546(3) -0.0508(2) 0.1019(14) Uani 1 1 d . . . .
F7 F 0.6106(3) 0.7332(3) -0.08316(14) 0.0839(11) Uani 1 1 d . . . .
F8 F 0.5000(3) 0.7516(3) -0.00502(15) 0.1071(16) Uani 1 1 d . . . .
C44 C 0.5480(4) 0.6913(4) -0.0310(2) 0.0659(15) Uani 1 1 d . . . .
F23 F 0.6731(2) 0.8464(2) 0.35875(12) 0.0608(7) Uani 1 1 d . . . .
F24 F 0.57447(18) 0.92862(19) 0.31374(13) 0.0563(7) Uani 1 1 d . . . .
F22 F 0.6951(2) 0.9838(2) 0.32513(16) 0.0810(11) Uani 1 1 d . . . .
C59 C 0.9065(3) 1.0259(2) 0.10889(15) 0.0511(10) Uani 1 1 d . . . .
F5 F 0.30185(17) 0.32259(18) 0.25981(12) 0.0509(6) Uani 1 1 d . . . .
F4 F 0.4432(2) 0.2843(2) 0.21149(18) 0.0745(10) Uani 1 1 d . . . .
F6 F 0.3680(3) 0.3957(2) 0.16852(14) 0.0751(10) Uani 1 1 d . . . .
C36 C 0.3864(3) 0.3520(3) 0.2223(2) 0.0390(9) Uani 1 1 d . . . .
F11 F 0.8459(10) 0.3971(12) 0.0176(7) 0.066(3) Uani 0.52(2) 1 d . P C 1
F10 F 0.8201(9) 0.4675(9) -0.0687(3) 0.077(3) Uani 0.52(2) 1 d . P C 1
F12 F 0.7248(7) 0.3710(10) -0.0099(10) 0.098(4) Uani 0.52(2) 1 d . P C 1
Br2 Br 0.97299(10) 0.38680(8) 0.42795(6) 0.0530(3) Uani 0.403 1 d D P D -1
F15 F 0.6288(11) 0.9487(6) -0.0759(7) 0.085(3) Uani 0.5408 1 d . P E 1
C92 C 0.9942(10) 0.4616(7) 0.4710(6) 0.068(2) Uani 0.403 1 d D P D -1
C93 C 0.9157(9) 0.4890(7) 0.5139(6) 0.068(2) Uani 0.403 1 d G P D -1
H93 H 0.8526 0.4692 0.5209 0.082 Uiso 0.403 1 calc R P D -1
C94 C 0.9295(9) 0.5452(7) 0.5465(5) 0.068(2) Uani 0.403 1 d G P D -1
H94 H 0.8758 0.5639 0.5758 0.082 Uiso 0.403 1 calc R P D -1
C95 C 1.0217(10) 0.5741(7) 0.5362(6) 0.068(2) Uani 0.403 1 d G P D -1
H95 H 1.0312 0.6126 0.5585 0.082 Uiso 0.403 1 calc R P D -1
C96 C 1.1002(8) 0.5468(8) 0.4934(6) 0.068(2) Uani 0.403 1 d G P D -1
H96 H 1.1633 0.5665 0.4863 0.082 Uiso 0.403 1 calc R P D -1
C97 C 1.0865(9) 0.4905(8) 0.4608(6) 0.068(2) Uani 0.403 1 d G P D -1
H97 H 1.1401 0.4718 0.4315 0.082 Uiso 0.403 1 calc R P D -1
F14 F 0.6033(13) 0.9757(11) 0.0065(4) 0.110(4) Uani 0.5408 1 d . P E 1
F17 F 0.9236(6) 0.6200(4) -0.0520(3) 0.109(2) Uani 0.7026 1 d . P B 1
F13 F 0.7291(8) 1.0200(6) -0.0633(10) 0.122(5) Uani 0.5408 1 d . P E 1
C12 C 1.0329(4) 0.7722(3) 0.17886(19) 0.0457(10) Uani 1 1 d . . . .
H12 H 1.0138 0.7748 0.2208 0.055 Uiso 1 1 calc R . . .
C15 C 1.0863(3) 0.7685(3) 0.05610(19) 0.0412(9) Uani 1 1 d . . . .
H15 H 1.1039 0.7674 0.0138 0.049 Uiso 1 1 calc R . . .
C16 C 1.0295(3) 0.7037(2) 0.10056(17) 0.0341(8) Uani 1 1 d . . . .
H16 H 1.0079 0.6587 0.0885 0.041 Uiso 1 1 calc R . . .
C13 C 1.0899(4) 0.8364(3) 0.1340(2) 0.0571(13) Uani 1 1 d . . . .
H13 H 1.1102 0.8825 0.1455 0.069 Uiso 1 1 calc R . . .
F2 F 0.3697(10) 0.5257(5) 0.4110(3) 0.093(4) Uani 0.5096 1 d . P F 1
F1 F 0.4887(5) 0.4466(10) 0.4255(3) 0.085(3) Uani 0.5096 1 d . P F 1
C35 C 0.4175(3) 0.4528(2) 0.40050(17) 0.0352(8) Uani 1 1 d . . . .
F3 F 0.3634(8) 0.3889(5) 0.4359(3) 0.068(3) Uani 0.5096 1 d . P F 1
F1A F 0.4442(9) 0.5174(6) 0.4124(3) 0.066(2) Uani 0.4904 1 d . P F 2
F3A F 0.4622(11) 0.3856(6) 0.4296(3) 0.098(4) Uani 0.4904 1 d . P F 2
F2A F 0.3263(6) 0.4425(12) 0.4232(4) 0.108(5) Uani 0.4904 1 d . P F 2
F15A F 0.7013(18) 0.9791(11) -0.0990(4) 0.133(6) Uani 0.4592 1 d . P E 2
F14A F 0.5836(9) 0.9357(8) -0.0280(15) 0.146(7) Uani 0.4592 1 d . P E 2
F13A F 0.6755(17) 1.0113(7) -0.0145(9) 0.101(5) Uani 0.4592 1 d . P E 2
F18A F 0.9387(11) 0.7618(8) -0.1365(4) 0.088(4) Uani 0.2974 1 d . P B 2
F16A F 0.9941(9) 0.6854(12) -0.0649(6) 0.097(4) Uani 0.2974 1 d . P B 2
F17A F 0.8785(11) 0.6406(10) -0.0840(8) 0.102(4) Uani 0.2974 1 d . P B 2
F21A F 0.9814(5) 1.0336(5) 0.1291(5) 0.085(2) Uani 0.6377 1 d . P A 2
F19A F 0.8603(8) 1.1041(4) 0.0990(5) 0.085(3) Uani 0.6377 1 d . P A 2
F20A F 0.9438(6) 1.0088(7) 0.0540(2) 0.061(2) Uani 0.6377 1 d . P A 2
F11A F 0.7384(9) 0.3495(6) 0.0244(7) 0.083(3) Uani 0.48(2) 1 d . P C 2
F12A F 0.7875(14) 0.4355(11) -0.0644(5) 0.092(4) Uani 0.48(2) 1 d . P C 2
F10A F 0.8621(9) 0.4217(13) 0.0035(9) 0.067(3) Uani 0.48(2) 1 d . P C 2
Br3 Br 0.9258(3) 0.14171(12) 0.27306(11) 0.1281(12) Uani 0.397 1 d D P G 1
C101 C 0.8987(10) 0.0443(7) 0.4834(4) 0.0870(18) Uani 0.397 1 d . P G 1
H101 H 0.8903 0.0254 0.5269 0.104 Uiso 0.397 1 calc R P G 1
C102 C 0.9905(8) 0.0649(6) 0.4436(6) 0.0870(18) Uani 0.397 1 d G P G 1
H102 H 1.0447 0.0600 0.4598 0.104 Uiso 0.397 1 calc R P G 1
C103 C 1.0028(8) 0.0926(7) 0.3800(5) 0.0870(18) Uani 0.397 1 d G P G 1
H103 H 1.0655 0.1066 0.3528 0.104 Uiso 0.397 1 calc R P G 1
C98 C 0.9234(10) 0.0997(7) 0.3562(4) 0.0870(18) Uani 0.397 1 d DG P G 1
C99 C 0.8316(8) 0.0792(7) 0.3961(6) 0.0870(18) Uani 0.397 1 d G P G 1
H99 H 0.7774 0.0841 0.3798 0.104 Uiso 0.397 1 calc R P G 1
C100 C 0.8193(8) 0.0515(8) 0.4597(5) 0.0870(18) Uani 0.397 1 d G P G 1
H100 H 0.7566 0.0375 0.4869 0.104 Uiso 0.397 1 calc R P G 1
Br3A Br 1.0156(2) 0.15752(13) 0.24260(12) 0.1112(8) Uani 0.375 1 d D P H 2
C104 C 0.9470(10) 0.1283(7) 0.3272(4) 0.0870(18) Uani 0.375 1 d D P H 2
C105 C 0.8481(10) 0.1146(7) 0.3435(5) 0.0870(18) Uani 0.375 1 d G P H 2
H105 H 0.8165 0.1187 0.3123 0.104 Uiso 0.375 1 calc R P H 2
C106 C 0.7953(7) 0.0950(7) 0.4054(6) 0.0870(18) Uani 0.375 1 d G P H 2
H106 H 0.7277 0.0857 0.4166 0.104 Uiso 0.375 1 calc R P H 2
C107 C 0.8415(9) 0.0891(7) 0.4511(4) 0.0870(18) Uani 0.375 1 d G P H 2
H107 H 0.8054 0.0757 0.4934 0.104 Uiso 0.375 1 calc R P H 2
C108 C 0.9405(9) 0.1027(7) 0.4348(5) 0.0870(18) Uani 0.375 1 d G P H 2
H108 H 0.9720 0.0986 0.4659 0.104 Uiso 0.375 1 calc R P H 2
C109 C 0.9932(7) 0.1223(7) 0.3728(6) 0.0870(18) Uani 0.375 1 d G P H 2
H109 H 1.0609 0.1316 0.3617 0.104 Uiso 0.375 1 calc R P H 2
Br1B Br 0.8336(7) 0.0441(4) 0.4776(4) 0.1112(8) Uani 0.126 1 d D P I 3
C1R C 0.8658(12) 0.0958(15) 0.3474(9) 0.035(3) Uiso 0.126 1 d . P I 3
H1R H 0.8031 0.0766 0.3530 0.042 Uiso 0.126 1 calc R P I 3
C11 C 0.9274(16) 0.1233(18) 0.2882(7) 0.035(3) Uiso 0.126 1 d G P I 3
H11 H 0.9067 0.1229 0.2532 0.042 Uiso 0.126 1 calc R P I 3
C1A C 1.0192(15) 0.1515(18) 0.2801(7) 0.035(3) Uiso 0.126 1 d G P I 3
H1A H 1.0613 0.1703 0.2396 0.042 Uiso 0.126 1 calc R P I 3
C1B C 1.0494(11) 0.1522(15) 0.3312(10) 0.035(3) Uiso 0.126 1 d G P I 3
H1B H 1.1121 0.1715 0.3257 0.042 Uiso 0.126 1 calc R P I 3
C1C C 0.9878(15) 0.1247(15) 0.3905(8) 0.035(3) Uiso 0.126 1 d G P I 3
H1C H 1.0085 0.1252 0.4254 0.042 Uiso 0.126 1 calc R P I 3
C1D C 0.8960(13) 0.0965(14) 0.3986(6) 0.035(3) Uiso 0.126 1 d DG P I 3
C1E C 1.0036(2) 0.7039(2) 0.16275(16) 0.0284(7) Uani 1 1 d . . . .
Br4 Br -0.0742(12) 0.6335(10) 0.5876(4) 0.189(8) Uani 0.097 1 d D P J -2
H H 0.733(3) 0.608(2) 0.2576(16) 0.020(8) Uiso 1 1 d . . . .
C91G C 0.0931(16) 0.564(2) 0.5151(14) 0.068(2) Uani 0.097 1 d . P J -2
H91G H 0.1262 0.6003 0.5280 0.082 Uiso 0.097 1 calc R P J -2
C92G C 0.145(2) 0.513(2) 0.4759(17) 0.068(2) Uani 0.097 1 d G P J -2
H92G H 0.2144 0.5141 0.4621 0.082 Uiso 0.097 1 calc R P J -2
C93G C 0.097(3) 0.459(2) 0.4570(17) 0.068(2) Uani 0.097 1 d G P J -2
H93G H 0.1328 0.4243 0.4303 0.082 Uiso 0.097 1 calc R P J -2
C94G C -0.004(3) 0.457(3) 0.477(2) 0.068(2) Uani 0.097 1 d G P J -2
H94G H -0.0369 0.4208 0.4644 0.082 Uiso 0.097 1 calc R P J -2
C95G C -0.056(2) 0.508(2) 0.5164(17) 0.068(2) Uani 0.097 1 d G P J -2
H95G H -0.1251 0.5070 0.5303 0.082 Uiso 0.097 1 calc R P J -2
C90G C -0.0077(16) 0.5618(13) 0.5353(8) 0.068(2) Uani 0.097 1 d DG P J -2
Br7 Br 0.7699(10) 0.0641(4) 0.4460(4) 0.1281(12) Uani 0.102 1 d D P K 4
C1J C 1.0398(11) 0.1275(14) 0.3413(11) 0.035(4) Uiso 0.102 1 d . P K 4
H1J H 1.1013 0.1283 0.3484 0.042 Uiso 0.102 1 calc R P K 4
C1K C 0.9590(12) 0.1009(10) 0.3909(9) 0.035(4) Uiso 0.102 1 d G P K 4
H1K H 0.9653 0.0835 0.4320 0.042 Uiso 0.102 1 calc R P K 4
C1F C 0.8690(11) 0.0997(11) 0.3805(7) 0.035(4) Uiso 0.102 1 d DG P K 4
C1G C 0.8598(14) 0.1252(14) 0.3204(7) 0.035(4) Uiso 0.102 1 d G P K 4
H1G H 0.7983 0.1244 0.3132 0.042 Uiso 0.102 1 calc R P K 4
C1H C 0.9405(17) 0.1518(18) 0.2707(7) 0.035(4) Uiso 0.102 1 d G P K 4
H1H H 0.9342 0.1692 0.2297 0.042 Uiso 0.102 1 calc R P K 4
C1I C 1.0306(15) 0.1530(19) 0.2812(10) 0.035(4) Uiso 0.102 1 d G P K 4
H1I H 1.0858 0.1712 0.2472 0.042 Uiso 0.102 1 calc R P K 4

loop_
_atom_site_aniso_label
_atom_site_aniso_U_11
_atom_site_aniso_U_22
_atom_site_aniso_U_33
_atom_site_aniso_U_23
_atom_site_aniso_U_13
_atom_site_aniso_U_12
Mn1 0.0208(2) 0.0183(2) 0.0232(2) -0.00771(17) -0.00438(18) -0.00079(17)
P3 0.0211(4) 0.0218(4) 0.0218(4) -0.0092(3) -0.0039(3) -0.0003(3)
P4 0.0229(4) 0.0194(4) 0.0217(4) -0.0068(3) -0.0040(3) 0.0000(3)
P2 0.0271(4) 0.0205(4) 0.0267(4) -0.0072(3) -0.0064(3) -0.0040(3)
P1 0.0284(4) 0.0227(4) 0.0277(4) -0.0060(3) -0.0080(3) -0.0057(3)
O16 0.0327(13) 0.0372(14) 0.0361(14) -0.0196(11) 0.0013(11) 0.0025(11)
C58 0.0232(16) 0.0273(16) 0.0300(17) -0.0102(13) -0.0058(13) -0.0007(12)
C45 0.0266(16) 0.0240(15) 0.0243(15) -0.0050(12) -0.0049(13) -0.0034(12)
C37 0.0229(15) 0.0299(16) 0.0244(15) -0.0100(13) -0.0034(12) -0.0022(12)
C1 0.0254(16) 0.0227(15) 0.0306(17) -0.0063(13) -0.0090(13) -0.0024(12)
N1 0.0339(16) 0.0278(15) 0.0449(18) -0.0024(13) -0.0193(14) -0.0038(12)
C56 0.038(2) 0.0237(16) 0.044(2) -0.0138(15) -0.0162(16) 0.0019(14)
C54 0.0380(19) 0.0234(16) 0.0291(17) -0.0051(13) -0.0073(14) -0.0031(14)
C5 0.038(2) 0.0287(17) 0.0293(17) -0.0027(14) -0.0133(15) -0.0105(14)
C10 0.042(2) 0.040(2) 0.044(2) -0.0194(17) -0.0163(18) -0.0009(17)
C9 0.058(3) 0.053(3) 0.042(2) -0.024(2) -0.013(2) -0.005(2)
C8 0.075(3) 0.047(2) 0.043(2) -0.0139(19) -0.021(2) -0.017(2)
C7 0.064(3) 0.045(2) 0.061(3) -0.011(2) -0.040(3) -0.004(2)
C6 0.043(2) 0.049(2) 0.052(3) -0.015(2) -0.021(2) -0.0006(18)
C55 0.040(2) 0.0229(16) 0.0327(18) -0.0031(14) -0.0098(15) -0.0053(14)
C34 0.0282(17) 0.0299(17) 0.0294(17) -0.0150(14) -0.0054(13) -0.0017(13)
C29 0.0213(15) 0.0236(15) 0.0287(16) -0.0094(12) -0.0052(12) -0.0003(12)
C30 0.0257(16) 0.0212(15) 0.0278(16) -0.0092(12) -0.0070(13) -0.0004(12)
C31 0.0272(17) 0.0257(16) 0.0268(16) -0.0080(13) -0.0046(13) -0.0010(13)
C32 0.0272(17) 0.0256(16) 0.0385(19) -0.0089(14) -0.0045(14) -0.0070(13)
C33 0.0247(16) 0.0281(17) 0.0395(19) -0.0149(14) -0.0068(14) -0.0036(13)
C53 0.0263(16) 0.0200(14) 0.0277(16) -0.0074(12) -0.0083(13) 0.0016(12)
C14 0.051(3) 0.038(2) 0.043(2) 0.0035(17) -0.0089(19) -0.0221(18)
C28 0.034(2) 0.0281(18) 0.062(3) -0.0094(17) -0.0126(18) -0.0039(15)
C23 0.0291(17) 0.0204(15) 0.047(2) -0.0108(14) -0.0162(15) 0.0003(13)
C24 0.043(2) 0.0295(18) 0.050(2) -0.0194(17) -0.0189(18) 0.0058(15)
C25 0.073(3) 0.041(2) 0.077(3) -0.030(2) -0.040(3) 0.005(2)
C26 0.072(3) 0.036(2) 0.104(4) -0.030(3) -0.052(3) 0.002(2)
C27 0.043(2) 0.036(2) 0.098(4) -0.013(2) -0.028(3) -0.0097(18)
C38 0.0280(17) 0.0376(18) 0.0303(17) -0.0187(15) -0.0088(14) 0.0038(14)
C42 0.0307(18) 0.043(2) 0.0276(17) -0.0119(15) -0.0059(14) 0.0055(15)
C49 0.040(2) 0.0349(19) 0.0341(19) -0.0017(15) -0.0165(16) -0.0028(16)
C17 0.044(2) 0.0265(17) 0.0297(18) -0.0030(14) -0.0101(16) -0.0099(15)
C22 0.048(2) 0.041(2) 0.0311(19) -0.0079(16) -0.0095(17) -0.0026(17)
C21 0.064(3) 0.063(3) 0.030(2) -0.012(2) -0.007(2) -0.007(2)
C20 0.084(4) 0.058(3) 0.028(2) -0.0017(19) -0.008(2) -0.022(3)
C19 0.103(4) 0.045(3) 0.043(3) 0.009(2) -0.024(3) -0.009(3)
C18 0.079(3) 0.035(2) 0.040(2) -0.0015(18) -0.017(2) 0.000(2)
C57 0.0252(17) 0.0319(17) 0.0364(19) -0.0168(15) -0.0076(14) 0.0019(13)
C48 0.051(2) 0.053(2) 0.0238(18) -0.0036(17) -0.0094(17) -0.0024(19)
C52 0.059(3) 0.044(2) 0.046(2) 0.002(2) -0.024(2) 0.002(2)
C39 0.0339(19) 0.052(2) 0.0323(19) -0.0248(17) -0.0055(15) 0.0014(17)
C2 0.0303(18) 0.0200(15) 0.047(2) -0.0063(14) -0.0155(16) -0.0001(13)
C47 0.043(2) 0.053(2) 0.0288(19) -0.0144(17) 0.0003(16) 0.0010(19)
C60 0.036(2) 0.048(2) 0.051(2) -0.031(2) -0.0045(18) -0.0054(17)
C3 0.0251(17) 0.0298(17) 0.044(2) -0.0034(15) -0.0109(15) -0.0050(14)
C40 0.040(2) 0.076(3) 0.0272(19) -0.0237(19) -0.0103(16) 0.006(2)
C50 0.0304(17) 0.0266(16) 0.0307(17) -0.0058(13) -0.0094(14) 0.0001(13)
C43 0.055(2) 0.069(3) 0.054(2) -0.045(2) -0.0161(19) 0.012(2)
C46 0.0313(18) 0.0344(18) 0.0309(18) -0.0098(15) -0.0038(14) 0.0032(14)
C41 0.042(2) 0.060(3) 0.032(2) -0.0148(18) -0.0142(17) 0.0069(19)
F40 0.0331(11) 0.0317(11) 0.0450(12) -0.0095(9) -0.0091(9) 0.0055(9)
F39 0.0279(10) 0.0285(10) 0.0458(12) -0.0159(9) -0.0034(9) 0.0011(8)
F34 0.0662(16) 0.0450(13) 0.0252(11) -0.0093(9) -0.0069(10) -0.0110(11)
F30 0.0406(12) 0.0320(11) 0.0374(12) -0.0011(9) -0.0079(9) -0.0089(9)
F25 0.0464(13) 0.0520(14) 0.0280(11) -0.0051(10) -0.0020(10) -0.0092(11)
F37 0.0429(13) 0.0306(11) 0.0492(14) 0.0016(10) -0.0070(11) -0.0123(9)
F29 0.0474(13) 0.0479(13) 0.0370(12) -0.0113(10) -0.0245(10) 0.0021(10)
F43 0.097(2) 0.0683(18) 0.0562(17) -0.0247(14) -0.0467(17) -0.0052(16)
F36 0.0289(11) 0.0425(12) 0.0436(13) -0.0014(10) 0.0031(9) -0.0023(9)
F35 0.0320(11) 0.0264(10) 0.0442(12) -0.0051(9) -0.0014(9) 0.0048(8)
F38 0.0419(12) 0.0196(10) 0.0605(15) -0.0099(9) -0.0121(11) -0.0004(9)
C76 0.0265(17) 0.0329(18) 0.0259(16) -0.0044(14) -0.0026(13) -0.0022(14)
C77 0.0358(19) 0.0296(17) 0.0280(17) -0.0008(14) -0.0098(14) -0.0098(14)
C78 0.0354(19) 0.0256(16) 0.0319(17) -0.0088(13) -0.0141(15) -0.0002(14)
C79 0.0255(16) 0.0287(16) 0.0279(16) -0.0122(13) -0.0083(13) 0.0000(13)
C74 0.0278(16) 0.0265(16) 0.0213(15) -0.0061(12) -0.0080(12) -0.0015(12)
C75 0.0287(17) 0.0261(16) 0.0275(16) -0.0057(13) -0.0078(13) 0.0036(13)
F33 0.086(2) 0.088(2) 0.0423(15) -0.0407(15) -0.0056(14) -0.0149(17)
F41 0.0504(15) 0.0456(14) 0.089(2) -0.0050(14) -0.0429(15) 0.0107(12)
F42 0.096(2) 0.0661(18) 0.079(2) -0.0015(16) -0.0696(19) -0.0078(17)
F31 0.0382(13) 0.0310(12) 0.0869(19) -0.0175(12) -0.0128(13) -0.0096(10)
F27 0.0238(12) 0.0545(17) 0.142(3) -0.0366(18) -0.0028(15) 0.0017(11)
F28 0.0490(15) 0.0567(16) 0.106(2) -0.0278(16) -0.0510(16) 0.0124(12)
B1 0.0230(17) 0.0243(17) 0.0225(17) -0.0064(13) -0.0040(13) -0.0016(13)
F26 0.0517(16) 0.0678(18) 0.0634(18) -0.0216(15) 0.0280(14) -0.0134(14)
F32 0.0613(18) 0.0667(18) 0.096(2) -0.0597(17) -0.0149(16) -0.0080(14)
C68 0.0252(16) 0.0279(16) 0.0311(17) -0.0113(13) -0.0074(13) 0.0010(13)
C69 0.0257(17) 0.0298(17) 0.041(2) -0.0117(15) -0.0080(15) 0.0000(13)
C70 0.0288(19) 0.0291(18) 0.062(3) -0.0184(17) -0.0111(17) -0.0015(14)
C71 0.038(2) 0.046(2) 0.066(3) -0.038(2) -0.011(2) -0.0023(17)
C72 0.044(2) 0.056(3) 0.042(2) -0.028(2) -0.0082(18) -0.0018(19)
C73 0.037(2) 0.0359(19) 0.0329(19) -0.0108(15) -0.0071(15) -0.0025(15)
C67 0.0328(19) 0.0294(17) 0.040(2) -0.0141(15) -0.0124(15) -0.0016(14)
C62 0.0267(17) 0.0261(16) 0.0323(17) -0.0095(13) -0.0090(14) -0.0034(13)
C63 0.0299(18) 0.0308(18) 0.0372(19) -0.0134(15) -0.0024(15) -0.0029(14)
C64 0.036(2) 0.037(2) 0.055(3) -0.0193(19) 0.0113(19) -0.0104(17)
C65 0.0240(19) 0.034(2) 0.089(4) -0.028(2) -0.005(2) -0.0008(15)
C66 0.033(2) 0.0311(19) 0.076(3) -0.0201(19) -0.027(2) 0.0044(15)
F44 0.0488(13) 0.0399(12) 0.0394(12) -0.0195(10) -0.0151(10) 0.0001(10)
F21 0.073(7) 0.057(6) 0.077(6) -0.030(5) 0.018(5) -0.044(6)
F19 0.137(9) 0.054(7) 0.045(5) -0.001(5) -0.018(6) -0.070(6)
C51 0.073(3) 0.088(3) 0.035(2) -0.027(2) 0.002(2) 0.021(3)
F20 0.114(7) 0.040(6) 0.056(7) 0.008(5) -0.021(5) -0.017(5)
F18 0.114(5) 0.154(6) 0.068(4) -0.078(4) -0.018(3) 0.023(4)
F16 0.069(4) 0.170(7) 0.116(6) -0.085(5) 0.045(4) -0.016(4)
Br1 0.0489(3) 0.0723(3) 0.0612(3) -0.0171(3) 0.0057(2) -0.0059(2)
C81 0.0352(19) 0.0331(18) 0.0314(18) -0.0061(14) -0.0108(15) -0.0050(15)
C82 0.059(3) 0.047(2) 0.039(2) -0.0095(18) -0.024(2) -0.014(2)
C83 0.056(3) 0.046(2) 0.049(2) 0.0052(19) -0.035(2) -0.008(2)
C84 0.037(2) 0.035(2) 0.053(2) 0.0036(18) -0.0231(19) -0.0030(16)
C85 0.0277(17) 0.0308(17) 0.0343(18) 0.0015(14) -0.0102(14) -0.0057(14)
C80 0.0253(16) 0.0265(16) 0.0252(16) -0.0014(13) -0.0068(13) -0.0050(12)
C91 0.063(3) 0.053(3) 0.053(3) -0.021(2) -0.015(2) -0.007(2)
C86 0.048(3) 0.046(2) 0.057(3) -0.015(2) -0.010(2) -0.0083(19)
C87 0.100(5) 0.095(5) 0.106(5) -0.067(4) -0.054(4) 0.020(4)
C88 0.127(6) 0.115(6) 0.153(7) -0.080(6) -0.099(6) 0.030(5)
C89 0.077(4) 0.068(4) 0.116(5) -0.045(4) -0.043(4) 0.010(3)
C90 0.061(3) 0.051(3) 0.067(3) -0.025(2) -0.016(3) 0.004(2)
C61 0.0201(15) 0.0217(14) 0.0269(16) -0.0090(12) -0.0031(12) 0.0017(11)
C4 0.042(2) 0.036(2) 0.091(4) -0.001(2) -0.041(3) 0.0014(18)
F9 0.074(2) 0.135(3) 0.104(3) 0.000(3) -0.063(2) -0.005(2)
F7 0.078(2) 0.109(3) 0.0455(17) 0.0057(17) -0.0181(16) 0.008(2)
F8 0.132(3) 0.125(3) 0.0499(18) -0.024(2) -0.039(2) 0.086(3)
C44 0.056(3) 0.101(4) 0.038(2) -0.019(3) -0.020(2) 0.026(3)
F23 0.0579(17) 0.088(2) 0.0343(13) -0.0239(14) -0.0045(12) 0.0026(15)
F24 0.0347(13) 0.0716(18) 0.0635(17) -0.0346(14) -0.0014(12) 0.0054(12)
F22 0.077(2) 0.094(2) 0.084(2) -0.071(2) 0.0222(17) -0.0403(18)
C59 0.077(3) 0.0308(19) 0.041(2) -0.0053(16) -0.0064(19) -0.0217(18)
F5 0.0332(12) 0.0665(16) 0.0623(16) -0.0305(13) -0.0068(11) -0.0196(11)
F4 0.0422(15) 0.0710(19) 0.142(3) -0.077(2) -0.0268(17) 0.0031(13)
F6 0.116(3) 0.074(2) 0.0565(17) -0.0146(15) -0.0427(18) -0.0397(19)
C36 0.0324(19) 0.040(2) 0.050(2) -0.0220(18) -0.0072(17) -0.0071(16)
F11 0.076(6) 0.074(8) 0.064(5) -0.048(4) -0.028(5) 0.032(4)
F10 0.075(6) 0.100(7) 0.058(4) -0.054(3) 0.003(3) 0.016(4)
F12 0.063(4) 0.108(7) 0.155(11) -0.104(7) -0.009(5) -0.005(4)
Br2 0.0585(7) 0.0486(6) 0.0536(7) -0.0090(5) -0.0227(6) -0.0002(5)
F15 0.130(9) 0.061(5) 0.107(7) -0.021(5) -0.103(7) 0.018(5)
C92 0.071(4) 0.074(6) 0.058(4) 0.005(4) -0.029(3) -0.021(4)
C93 0.071(4) 0.074(6) 0.058(4) 0.005(4) -0.029(3) -0.021(4)
C94 0.071(4) 0.074(6) 0.058(4) 0.005(4) -0.029(3) -0.021(4)
C95 0.071(4) 0.074(6) 0.058(4) 0.005(4) -0.029(3) -0.021(4)
C96 0.071(4) 0.074(6) 0.058(4) 0.005(4) -0.029(3) -0.021(4)
C97 0.071(4) 0.074(6) 0.058(4) 0.005(4) -0.029(3) -0.021(4)
F14 0.138(10) 0.115(10) 0.066(5) -0.025(6) -0.048(6) 0.089(8)
F17 0.138(6) 0.101(4) 0.076(4) -0.057(3) 0.002(4) 0.046(4)
F13 0.099(7) 0.042(4) 0.219(13) 0.042(7) -0.095(9) -0.026(4)
C12 0.067(3) 0.039(2) 0.035(2) -0.0050(17) -0.016(2) -0.025(2)
C15 0.047(2) 0.035(2) 0.035(2) -0.0079(16) 0.0020(17) -0.0093(17)
C16 0.037(2) 0.0280(17) 0.0349(19) -0.0108(14) -0.0010(15) -0.0079(14)
C13 0.081(4) 0.044(2) 0.052(3) -0.004(2) -0.022(2) -0.035(2)
F2 0.172(9) 0.056(4) 0.028(3) -0.019(3) -0.007(5) 0.052(6)
F1 0.056(4) 0.168(10) 0.033(3) -0.022(5) -0.008(3) -0.027(6)
C35 0.040(2) 0.0365(19) 0.0275(18) -0.0051(15) -0.0058(15) -0.0109(16)
F3 0.099(8) 0.067(4) 0.030(3) -0.008(3) 0.008(4) -0.056(4)
F1A 0.116(7) 0.054(4) 0.026(3) -0.018(3) 0.007(4) -0.038(5)
F3A 0.182(12) 0.067(5) 0.038(4) -0.001(4) -0.045(6) 0.030(6)
F2A 0.042(4) 0.249(16) 0.043(5) -0.064(8) 0.017(3) -0.051(7)
F15A 0.217(16) 0.099(10) 0.042(5) 0.010(5) -0.033(7) 0.072(10)
F14A 0.085(8) 0.077(8) 0.25(2) 0.040(12) -0.085(12) 0.014(6)
F13A 0.179(15) 0.038(5) 0.133(12) -0.039(7) -0.114(11) 0.042(7)
F18A 0.111(9) 0.088(7) 0.029(4) -0.013(4) 0.021(5) 0.031(6)
F16A 0.074(6) 0.146(13) 0.062(7) -0.052(7) 0.001(5) 0.041(6)
F17A 0.103(9) 0.111(8) 0.087(11) -0.056(7) 0.009(7) 0.003(7)
F21A 0.101(4) 0.071(5) 0.084(5) 0.003(4) -0.027(4) -0.058(4)
F19A 0.133(6) 0.020(2) 0.075(6) -0.005(3) 0.008(4) -0.012(3)
F20A 0.080(4) 0.051(3) 0.042(3) -0.007(2) 0.011(2) -0.044(3)
F11A 0.088(6) 0.066(4) 0.100(7) -0.054(4) -0.009(5) 0.011(4)
F12A 0.133(11) 0.108(9) 0.063(4) -0.070(5) -0.046(5) 0.050(6)
F10A 0.050(4) 0.075(8) 0.092(8) -0.056(6) -0.017(5) 0.019(4)
Br3 0.262(4) 0.0406(10) 0.0759(12) -0.0173(8) -0.0376(17) 0.0008(14)
C101 0.130(5) 0.049(3) 0.108(4) -0.046(3) -0.064(4) 0.036(3)
C102 0.130(5) 0.049(3) 0.108(4) -0.046(3) -0.064(4) 0.036(3)
C103 0.130(5) 0.049(3) 0.108(4) -0.046(3) -0.064(4) 0.036(3)
C98 0.130(5) 0.049(3) 0.108(4) -0.046(3) -0.064(4) 0.036(3)
C99 0.130(5) 0.049(3) 0.108(4) -0.046(3) -0.064(4) 0.036(3)
C100 0.130(5) 0.049(3) 0.108(4) -0.046(3) -0.064(4) 0.036(3)
Br3A 0.142(2) 0.0530(10) 0.1038(16) -0.0101(10) -0.0007(15) 0.0197(11)
C104 0.130(5) 0.049(3) 0.108(4) -0.046(3) -0.064(4) 0.036(3)
C105 0.130(5) 0.049(3) 0.108(4) -0.046(3) -0.064(4) 0.036(3)
C106 0.130(5) 0.049(3) 0.108(4) -0.046(3) -0.064(4) 0.036(3)
C107 0.130(5) 0.049(3) 0.108(4) -0.046(3) -0.064(4) 0.036(3)
C108 0.130(5) 0.049(3) 0.108(4) -0.046(3) -0.064(4) 0.036(3)
C109 0.130(5) 0.049(3) 0.108(4) -0.046(3) -0.064(4) 0.036(3)
Br1B 0.142(2) 0.0530(10) 0.1038(16) -0.0101(10) -0.0007(15) 0.0197(11)
C1E 0.0265(17) 0.0254(16) 0.0321(17) -0.0058(13) -0.0063(14) -0.0050(13)
Br4 0.281(19) 0.242(15) 0.049(4) -0.002(6) -0.021(7) -0.174(15)
C91G 0.071(4) 0.074(6) 0.058(4) 0.005(4) -0.029(3) -0.021(4)
C92G 0.071(4) 0.074(6) 0.058(4) 0.005(4) -0.029(3) -0.021(4)
C93G 0.071(4) 0.074(6) 0.058(4) 0.005(4) -0.029(3) -0.021(4)
C94G 0.071(4) 0.074(6) 0.058(4) 0.005(4) -0.029(3) -0.021(4)
C95G 0.071(4) 0.074(6) 0.058(4) 0.005(4) -0.029(3) -0.021(4)
C90G 0.071(4) 0.074(6) 0.058(4) 0.005(4) -0.029(3) -0.021(4)
Br7 0.262(4) 0.0406(10) 0.0759(12) -0.0173(8) -0.0376(17) 0.0008(14)

loop_
_atom_type_symbol
_atom_type_description
_atom_type_scat_dispersion_real
_atom_type_scat_dispersion_imag
_atom_type_scat_source
C C 0.0033 0.0016 'International Tables Vol C Tables 4.2.6.8 and 6.1.1.4'
H H 0.0000 0.0000 'International Tables Vol C Tables 4.2.6.8 and 6.1.1.4'
B B 0.0013 0.0007 'International Tables Vol C Tables 4.2.6.8 and 6.1.1.4'
Br Br -0.2901 2.4595 'International Tables Vol C Tables 4.2.6.8 and 6.1.1.4'
F F 0.0171 0.0103 'International Tables Vol C Tables 4.2.6.8 and 6.1.1.4'
Mn Mn 0.3368 0.7283 'International Tables Vol C Tables 4.2.6.8 and 6.1.1.4'
N N 0.0061 0.0033 'International Tables Vol C Tables 4.2.6.8 and 6.1.1.4'
O O 0.0106 0.0060 'International Tables Vol C Tables 4.2.6.8 and 6.1.1.4'
P P 0.1023 0.0942 'International Tables Vol C Tables 4.2.6.8 and 6.1.1.4'

loop_
_geom_angle_atom_site_label_1
_geom_angle_atom_site_label_2
_geom_angle_atom_site_label_3
_geom_angle
_geom_angle_site_symmetry_3
P3 Mn1 P4 70.77(3) .
P2 Mn1 P3 99.62(3) .
P2 Mn1 P4 165.38(4) .
P1 Mn1 P3 164.31(4) .
P1 Mn1 P4 95.65(3) .
P1 Mn1 P2 92.05(4) .
C1 Mn1 P3 99.63(11) .
C1 Mn1 P4 103.85(11) .
C1 Mn1 P2 88.37(11) .
C1 Mn1 P1 91.11(11) .
C37 P3 Mn1 119.55(11) .
C37 P3 C61 103.76(15) .
C29 P3 Mn1 126.71(11) .
C29 P3 C37 101.22(15) .
C29 P3 C61 108.04(14) .
C61 P3 Mn1 94.73(10) .
C45 P4 Mn1 123.67(11) .
C45 P4 C61 99.83(15) .
C53 P4 Mn1 126.28(11) .
C53 P4 C45 100.03(15) .
C53 P4 C61 108.45(14) .
C61 P4 Mn1 94.34(10) .
C23 P2 Mn1 119.59(12) .
C23 P2 C17 101.23(17) .
C23 P2 C2 96.37(16) .
C17 P2 Mn1 123.71(12) .
C17 P2 C2 98.67(18) .
C2 P2 Mn1 112.21(12) .
C5 P1 Mn1 121.91(12) .
C5 P1 C3 100.78(18) .
C5 P1 C1E 103.00(16) .
C3 P1 Mn1 112.80(12) .
C1E P1 Mn1 118.79(12) .
C1E P1 C3 95.00(16) .
C53 C58 C57 120.0(3) .
C50 C45 P4 120.1(3) .
C46 C45 P4 121.0(3) .
C46 C45 C50 118.8(3) .
C38 C37 P3 118.4(3) .
C38 C37 C42 118.6(3) .
C42 C37 P3 123.0(3) .
O16 C1 Mn1 177.0(3) .
C3 N1 C2 112.8(3) .
C4 N1 C2 109.8(3) .
C4 N1 C3 109.6(3) .
C57 C56 C55 118.9(3) .
C55 C54 C53 119.8(3) .
C10 C5 P1 119.4(3) .
C6 C5 P1 123.6(3) .
C6 C5 C10 117.0(4) .
C9 C10 C5 120.9(4) .
C8 C9 C10 120.2(5) .
C7 C8 C9 120.2(4) .
C8 C7 C6 120.6(4) .
C5 C6 C7 121.1(4) .
C56 C55 C54 121.0(3) .
C56 C55 C59 118.0(3) .
C54 C55 C59 121.0(3) .
C33 C34 C29 120.2(3) .
C34 C29 P3 121.6(3) .
C30 C29 P3 119.4(2) .
C30 C29 C34 118.9(3) .
C31 C30 C29 120.3(3) .
C30 C31 C32 120.7(3) .
C30 C31 C35 120.3(3) .
C32 C31 C35 119.1(3) .
C33 C32 C31 118.7(3) .
C34 C33 C36 118.0(3) .
C32 C33 C34 121.2(3) .
C32 C33 C36 120.7(3) .
C58 C53 P4 120.6(2) .
C58 C53 C54 119.2(3) .
C54 C53 P4 120.2(3) .
C15 C14 C13 119.5(4) .
C27 C28 C23 119.6(4) .
C28 C23 P2 121.4(3) .
C28 C23 C24 118.5(3) .
C24 C23 P2 120.0(3) .
C25 C24 C23 120.6(4) .
C26 C25 C24 120.3(5) .
C27 C26 C25 120.0(4) .
C26 C27 C28 121.0(5) .
C39 C38 C37 120.5(3) .
C41 C42 C37 120.0(3) .
C48 C49 C52 119.5(4) .
C50 C49 C48 120.6(4) .
C50 C49 C52 119.9(4) .
C22 C17 P2 120.4(3) .
C22 C17 C18 118.3(4) .
C18 C17 P2 121.2(3) .
C17 C22 C21 120.6(4) .
C20 C21 C22 120.2(5) .
C21 C20 C19 119.9(4) .
C20 C19 C18 120.4(5) .
C19 C18 C17 120.5(5) .
C58 C57 C60 118.7(3) .
C56 C57 C58 121.0(3) .
C56 C57 C60 120.2(3) .
C47 C48 C49 119.0(4) .
F15 C52 C49 116.3(5) .
F15 C52 F14 102.5(8) .
F15 C52 F13 108.0(8) .
F14 C52 C49 112.6(5) .
F13 C52 C49 111.8(5) .
F13 C52 F14 104.6(10) .
F15A C52 C49 111.5(6) .
F14A C52 C49 110.1(6) .
F14A C52 F15A 102.1(12) .
F13A C52 C49 113.4(6) .
F13A C52 F15A 111.4(10) .
F13A C52 F14A 107.7(12) .
C38 C39 C43 119.7(4) .
C40 C39 C38 120.7(4) .
C40 C39 C43 119.6(3) .
N1 C2 P2 112.6(2) .
C48 C47 C46 121.0(4) .
C48 C47 C51 119.2(4) .
C46 C47 C51 119.8(4) .
F23 C60 C57 113.0(3) .
F23 C60 F24 105.0(3) .
F24 C60 C57 111.6(3) .
F22 C60 C57 112.8(3) .
F22 C60 F23 106.4(4) .
F22 C60 F24 107.6(3) .
N1 C3 P1 114.1(2) .
C39 C40 C41 119.2(4) .
C49 C50 C45 120.2(3) .
F11 C43 C39 115.2(9) .
F11 C43 F10 105.2(8) .
F10 C43 C39 107.7(6) .
F12 C43 C39 112.3(6) .
F12 C43 F11 112.4(9) .
F12 C43 F10 102.9(6) .
F11A C43 C39 110.4(5) .
F12A C43 C39 117.7(7) .
F12A C43 F11A 105.6(7) .
F12A C43 F10A 108.5(10) .
F10A C43 C39 111.3(10) .
F10A C43 F11A 102.1(8) .
C45 C46 C47 120.3(3) .
C42 C41 C44 120.7(4) .
C40 C41 C42 120.8(4) .
C40 C41 C44 118.4(4) .
F36 C76 C77 119.8(3) .
F36 C76 C75 120.8(3) .
C77 C76 C75 119.4(3) .
F37 C77 C76 120.1(3) .
F37 C77 C78 121.6(3) .
C76 C77 C78 118.3(3) .
F38 C78 C77 120.4(3) .
F38 C78 C79 119.6(3) .
C77 C78 C79 119.9(3) .
F39 C79 C78 114.3(3) .
F39 C79 C74 121.4(3) .
C74 C79 C78 124.4(3) .
C79 C74 C75 112.8(3) .
C79 C74 B1 126.8(3) .
C75 C74 B1 120.3(3) .
F35 C75 C76 115.6(3) .
F35 C75 C74 119.2(3) .
C76 C75 C74 125.3(3) .
C74 B1 C68 113.7(3) .
C62 B1 C74 113.0(3) .
C62 B1 C68 101.8(3) .
C62 B1 C80 114.6(3) .
C80 B1 C74 102.1(3) .
C80 B1 C68 112.2(3) .
C69 C68 B1 118.5(3) .
C73 C68 B1 127.9(3) .
C73 C68 C69 113.2(3) .
F30 C69 C68 119.5(3) .
F30 C69 C70 115.9(3) .
C70 C69 C68 124.5(4) .
F31 C70 C69 120.9(4) .
F31 C70 C71 119.4(3) .
C71 C70 C69 119.6(4) .
F32 C71 C70 120.0(4) .
F32 C71 C72 121.3(4) .
C72 C71 C70 118.6(4) .
F33 C72 C71 119.4(4) .
F33 C72 C73 120.6(4) .
C71 C72 C73 119.9(4) .
F34 C73 C68 120.9(3) .
F34 C73 C72 115.0(3) .
C72 C73 C68 124.0(4) .
F29 C67 C62 119.2(3) .
F29 C67 C66 116.4(3) .
C66 C67 C62 124.4(4) .
C67 C62 B1 118.9(3) .
C63 C62 B1 127.9(3) .
C63 C62 C67 113.1(3) .
F25 C63 C62 121.1(3) .
F25 C63 C64 115.0(3) .
C64 C63 C62 123.9(4) .
F26 C64 C63 119.6(4) .
F26 C64 C65 120.0(4) .
C65 C64 C63 120.4(4) .
F27 C65 C64 121.0(5) .
F27 C65 C66 120.1(5) .
C64 C65 C66 118.9(4) .
F28 C66 C67 120.2(4) .
F28 C66 C65 120.5(4) .
C65 C66 C67 119.3(4) .
F18 C51 C47 112.5(5) .
F18 C51 F17 98.9(6) .
F16 C51 C47 115.1(6) .
F16 C51 F18 111.2(6) .
F16 C51 F17 106.1(6) .
F17 C51 C47 111.7(4) .
F18A C51 C47 111.3(6) .
F16A C51 C47 109.6(7) .
F16A C51 F18A 100.7(8) .
F17A C51 C47 116.3(8) .
F17A C51 F18A 108.5(9) .
F17A C51 F16A 109.3(9) .
F44 C81 C82 117.0(3) .
F44 C81 C80 119.3(3) .
C82 C81 C80 123.7(4) .
F43 C82 C81 120.3(4) .
F43 C82 C83 120.2(4) .
C83 C82 C81 119.5(4) .
F42 C83 C82 120.2(4) .
F42 C83 C84 120.1(4) .
C84 C83 C82 119.7(4) .
F41 C84 C83 120.1(4) .
F41 C84 C85 120.3(4) .
C83 C84 C85 119.6(4) .
F40 C85 C84 114.9(3) .
F40 C85 C80 121.3(3) .
C84 C85 C80 123.8(4) .
C81 C80 B1 119.8(3) .
C85 C80 B1 126.1(3) .
C85 C80 C81 113.8(3) .
C86 C91 C90 119.2(5) .
C91 C86 Br1 119.8(4) .
C91 C86 C87 122.0(5) .
C87 C86 Br1 118.1(4) .
C86 C87 C88 117.2(6) .
C89 C88 C87 121.3(6) .
C90 C89 C88 120.0(6) .
C89 C90 C91 120.1(5) .
P3 C61 P4 89.58(14) .
F9 C44 C41 111.8(5) .
F9 C44 F7 103.6(4) .
F7 C44 C41 110.4(4) .
F8 C44 C41 113.7(4) .
F8 C44 F9 110.4(5) .
F8 C44 F7 106.3(5) .
F21 C59 C55 119.0(9) .
F21 C59 F19 106.3(8) .
F21 C59 F20 105.7(10) .
F19 C59 C55 114.6(7) .
F19 C59 F20 102.9(8) .
F20 C59 C55 106.9(10) .
F21A C59 C55 111.2(5) .
F19A C59 C55 113.5(6) .
F19A C59 F21A 107.5(6) .
F20A C59 C55 111.0(5) .
F20A C59 F21A 106.4(6) .
F20A C59 F19A 106.8(6) .
F5 C36 C33 112.5(3) .
F5 C36 F6 105.6(3) .
F4 C36 C33 111.6(3) .
F4 C36 F5 108.0(3) .
F4 C36 F6 106.3(4) .
F6 C36 C33 112.4(3) .
C93 C92 Br2 118.8(7) .
C93 C92 C97 120.0 .
C97 C92 Br2 121.2(7) .
C94 C93 C92 120.0 .
C95 C94 C93 120.0 .
C94 C95 C96 120.0 .
C95 C96 C97 120.0 .
C96 C97 C92 120.0 .
C13 C12 C1E 120.2(4) .
C14 C15 C16 120.4(4) .
C15 C16 C1E 120.5(3) .
C14 C13 C12 120.7(4) .
F2 C35 C31 112.2(4) .
F1 C35 C31 114.3(4) .
F1 C35 F2 102.8(8) .
F3 C35 C31 115.8(4) .
F3 C35 F2 106.5(7) .
F3 C35 F1 104.0(7) .
F1A C35 C31 113.2(4) .
F1A C35 F3A 103.5(7) .
F1A C35 F2A 112.0(8) .
F3A C35 C31 108.3(5) .
F2A C35 C31 111.7(5) .
F2A C35 F3A 107.6(9) .
C102 C101 C100 120.0 .
C103 C102 C101 120.0 .
C102 C103 C98 120.0 .
C103 C98 Br3 125.5(8) .
C99 C98 Br3 114.5(8) .
C99 C98 C103 120.0 .
C100 C99 C98 120.0 .
C99 C100 C101 120.0 .
C105 C104 Br3A 118.8(8) .
C105 C104 C109 120.0 .
C109 C104 Br3A 121.1(8) .
C104 C105 C106 120.0 .
C107 C106 C105 120.0 .
C108 C107 C106 120.0 .
C107 C108 C109 120.0 .
C108 C109 C104 120.0 .
C11 C1R C1D 120.0 .
C1R C11 C1A 120.0 .
C11 C1A C1B 120.0 .
C1A C1B C1C 120.0 .
C1D C1C C1B 120.0 .
C1R C1D Br1B 124.2(12) .
C1C C1D Br1B 114.8(12) .
C1C C1D C1R 120.0 .
C12 C1E P1 123.2(3) .
C12 C1E C16 118.6(3) .
C16 C1E P1 118.1(3) .
C90G Br4 Br1 137.4(8) 2_566
C92G C91G C90G 120.0 .
C91G C92G C93G 120.0 .
C94G C93G C92G 120.0 .
C93G C94G C95G 120.0 .
C90G C95G C94G 120.0 .
C91G C90G Br4 117.8(7) .
C95G C90G Br4 122.2(7) .
C95G C90G C91G 120.0 .
C1K C1J C1I 120.0 .
C1F C1K C1J 120.0 .
C1K C1F Br7 117.3(7) .
C1K C1F C1G 120.0 .
C1G C1F Br7 122.7(7) .
C1F C1G C1H 120.0 .
C1I C1H C1G 120.0 .
C1H C1I C1J 120.0 .

loop_
_geom_bond_atom_site_label_1
_geom_bond_atom_site_label_2
_geom_bond_distance
_geom_bond_site_symmetry_2
Mn1 P3 2.2453(9) .
Mn1 P4 2.2548(9) .
Mn1 P2 2.2229(9) .
Mn1 P1 2.2199(10) .
Mn1 C1 1.768(3) .
P3 C37 1.836(3) .
P3 C29 1.830(3) .
P3 C61 1.848(3) .
P4 C45 1.843(3) .
P4 C53 1.840(3) .
P4 C61 1.851(3) .
P2 C23 1.834(3) .
P2 C17 1.838(4) .
P2 C2 1.865(4) .
P1 C5 1.834(4) .
P1 C3 1.858(4) .
P1 C1E 1.841(3) .
O16 C1 1.178(4) .
C58 C53 1.385(5) .
C58 C57 1.396(5) .
C45 C50 1.402(5) .
C45 C46 1.381(5) .
C37 C38 1.393(5) .
C37 C42 1.394(5) .
N1 C2 1.506(5) .
N1 C3 1.501(5) .
N1 C4 1.496(5) .
C56 C55 1.384(5) .
C56 C57 1.383(5) .
C54 C55 1.390(5) .
C54 C53 1.404(5) .
C5 C10 1.402(6) .
C5 C6 1.380(5) .
C10 C9 1.389(6) .
C9 C8 1.363(7) .
C8 C7 1.344(7) .
C7 C6 1.399(7) .
C55 C59 1.490(5) .
C34 C29 1.397(5) .
C34 C33 1.383(5) .
C29 C30 1.393(5) .
C30 C31 1.388(5) .
C31 C32 1.394(5) .
C31 C35 1.507(5) .
C32 C33 1.383(5) .
C33 C36 1.507(5) .
C14 C15 1.376(6) .
C14 C13 1.379(7) .
C28 C23 1.393(5) .
C28 C27 1.392(6) .
C23 C24 1.395(5) .
C24 C25 1.385(6) .
C25 C26 1.367(8) .
C26 C27 1.365(8) .
C38 C39 1.386(5) .
C42 C41 1.387(5) .
C49 C48 1.385(6) .
C49 C52 1.498(6) .
C49 C50 1.384(5) .
C17 C22 1.381(6) .
C17 C18 1.392(6) .
C22 C21 1.391(6) .
C21 C20 1.366(7) .
C20 C19 1.369(8) .
C19 C18 1.381(7) .
C57 C60 1.494(5) .
C48 C47 1.377(6) .
C52 F15 1.246(7) .
C52 F14 1.330(9) .
C52 F13 1.313(8) .
C52 F15A 1.312(8) .
C52 F14A 1.292(10) .
C52 F13A 1.226(8) .
C39 C40 1.372(6) .
C39 C43 1.500(6) .
C47 C46 1.388(5) .
C47 C51 1.490(6) .
C60 F23 1.330(5) .
C60 F24 1.337(5) .
C60 F22 1.329(5) .
C40 C41 1.385(6) .
C43 F11 1.296(10) .
C43 F10 1.378(8) .
C43 F12 1.285(8) .
C43 F11A 1.372(9) .
C43 F12A 1.277(8) .
C43 F10A 1.326(10) .
C41 C44 1.507(6) .
F40 C85 1.346(4) .
F39 C79 1.354(4) .
F34 C73 1.348(4) .
F30 C69 1.357(4) .
F25 C63 1.356(5) .
F37 C77 1.337(4) .
F29 C67 1.348(4) .
F43 C82 1.343(5) .
F36 C76 1.345(4) .
F35 C75 1.358(4) .
F38 C78 1.343(4) .
C76 C77 1.370(5) .
C76 C75 1.378(5) .
C77 C78 1.379(5) .
C78 C79 1.381(5) .
C79 C74 1.380(5) .
C74 C75 1.384(5) .
C74 B1 1.655(5) .
F33 C72 1.339(5) .
F41 C84 1.346(5) .
F42 C83 1.348(5) .
F31 C70 1.355(5) .
F27 C65 1.346(5) .
F28 C66 1.347(5) .
B1 C68 1.665(5) .
B1 C62 1.643(5) .
B1 C80 1.653(5) .
F26 C64 1.347(5) .
F32 C71 1.342(4) .
C68 C69 1.389(5) .
C68 C73 1.384(5) .
C69 C70 1.374(5) .
C70 C71 1.372(6) .
C71 C72 1.371(7) .
C72 C73 1.382(5) .
C67 C62 1.390(5) .
C67 C66 1.384(5) .
C62 C63 1.384(5) .
C63 C64 1.383(5) .
C64 C65 1.354(7) .
C65 C66 1.373(7) .
F44 C81 1.346(4) .
F21 C59 1.328(3) .
F19 C59 1.328(3) .
C51 F18 1.345(7) .
C51 F16 1.255(7) .
C51 F17 1.357(7) .
C51 F18A 1.360(9) .
C51 F16A 1.335(11) .
C51 F17A 1.228(11) .
F20 C59 1.328(3) .
Br1 C86 1.898(5) .
C81 C82 1.384(5) .
C81 C80 1.389(5) .
C82 C83 1.369(7) .
C83 C84 1.355(7) .
C84 C85 1.387(5) .
C85 C80 1.388(5) .
C91 C86 1.362(7) .
C91 C90 1.383(7) .
C86 C87 1.369(8) .
C87 C88 1.385(10) .
C88 C89 1.370(10) .
C89 C90 1.347(8) .
F9 C44 1.314(7) .
F7 C44 1.338(7) .
F8 C44 1.296(6) .
C59 F21A 1.328(3) .
C59 F19A 1.328(3) .
C59 F20A 1.328(3) .
F5 C36 1.323(5) .
F4 C36 1.306(5) .
F6 C36 1.339(5) .
Br2 C92 1.860(7) .
C92 C93 1.3900 .
C92 C97 1.3900 .
C93 C94 1.3900 .
C94 C95 1.3900 .
C95 C96 1.3900 .
C96 C97 1.3900 .
C12 C13 1.383(6) .
C12 C1E 1.389(5) .
C15 C16 1.383(5) .
C16 C1E 1.392(5) .
F2 C35 1.319(7) .
F1 C35 1.302(7) .
C35 F3 1.290(7) .
C35 F1A 1.263(7) .
C35 F3A 1.302(8) .
C35 F2A 1.276(8) .
Br3 C98 1.861(8) .
C101 C102 1.3900 .
C101 C100 1.3900 .
C102 C103 1.3900 .
C103 C98 1.3900 .
C98 C99 1.3900 .
C99 C100 1.3900 .
Br3A C104 1.885(9) .
C104 C105 1.3900 .
C104 C109 1.3900 .
C105 C106 1.3900 .
C106 C107 1.3900 .
C107 C108 1.3900 .
C108 C109 1.3900 .
Br1B C1D 1.805(13) .
C1R C11 1.3900 .
C1R C1D 1.3900 .
C11 C1A 1.3900 .
C1A C1B 1.3900 .
C1B C1C 1.3900 .
C1C C1D 1.3900 .
Br4 Br1 2.33(2) 2_566
Br4 C90G 1.881(10) .
C91G C92G 1.3900 .
C91G C90G 1.3900 .
C92G C93G 1.3900 .
C93G C94G 1.3900 .
C94G C95G 1.3900 .
C95G C90G 1.3900 .
Br7 C1F 1.771(15) .
C1J C1K 1.3900 .
C1J C1I 1.3900 .
C1K C1F 1.3900 .
C1F C1G 1.3900 .
C1G C1H 1.3900 .
C1H C1I 1.3900 .
